data_7003969
loop_
_publ_author_name
'Tardif, Olivier'
'Kaita, Shojiro'

_publ_section_title
;
 Generation of cationic indenyl silylamide gadolinium and scandium
 complexes [(Ind)Ln{N(SiMe3)2}]+[B(C6F5)4]&#x2212; and their reactivity
 for 1,3-butadiene polymerization
;
_journal_issue 19
_journal_name_full 'Dalton Transactions'
_journal_page_first 2531
_journal_page_last 2533
_journal_paper_doi 10.1039/b801707g
_journal_year 2008
_chemical_formula_moiety 'C26 H36 N Sc Si2'
_chemical_formula_sum 'C26 H36 N Sc Si2'
_chemical_formula_weight 463.70
_chemical_name_common (IndMe)2ScNTMS
_chemical_name_systematic
;
?
;
_space_group_IT_number 14
_symmetry_cell_setting monoclinic
_symmetry_space_group_name_Hall '-P 2yn'
_symmetry_space_group_name_H-M 'P 1 21/n 1'
_atom_sites_solution_hydrogens geom
_atom_sites_solution_primary direct
_atom_sites_solution_secondary difmap
_audit_creation_method SHELXL-97
_cell_angle_alpha 90.00
_cell_angle_beta 90.884(3)
_cell_angle_gamma 90.00
_cell_formula_units_Z 4
_cell_length_a 10.9022(17)
_cell_length_b 15.712(2)
_cell_length_c 14.570(2)
_cell_measurement_reflns_used 9982
_cell_measurement_temperature 90(2)
_cell_measurement_theta_max 31.0092
_cell_measurement_theta_min 3.5006
_cell_volume 2495.5(6)
_computing_cell_refinement 'CrystalClear SM'
_computing_data_collection 'CrystalClear SM (Rigaku/MSC, 2005)'
_computing_data_reduction 'CrystalClear SM'
_computing_molecular_graphics 'ORTEP-3 for Windows (Farrugia, 1997)'
_computing_publication_material SHELXL97
_computing_structure_refinement 'SHELXL-97 (Sheldrick, 1997)'
_computing_structure_solution 'SHELXS-97 (Sheldrick, 1990)'
_diffrn_ambient_temperature 90(2)
_diffrn_measured_fraction_theta_full 0.987
_diffrn_measured_fraction_theta_max 0.987
_diffrn_measurement_device_type 'Rigaku AFC-8 with Saturn70 CCD detector'
_diffrn_radiation_monochromator confocal
_diffrn_radiation_source 'fine-focus rotating anode'
_diffrn_radiation_type MoK\a
_diffrn_radiation_wavelength 0.71073
_diffrn_reflns_av_R_equivalents 0.0482
_diffrn_reflns_av_sigmaI/netI 0.0854
_diffrn_reflns_limit_h_max 14
_diffrn_reflns_limit_h_min -10
_diffrn_reflns_limit_k_max 20
_diffrn_reflns_limit_k_min -21
_diffrn_reflns_limit_l_max 19
_diffrn_reflns_limit_l_min -13
_diffrn_reflns_number 13713
_diffrn_reflns_theta_full 29.12
_diffrn_reflns_theta_max 29.12
_diffrn_reflns_theta_min 3.50
_exptl_absorpt_coefficient_mu 0.404
_exptl_absorpt_correction_T_max 0.8549
_exptl_absorpt_correction_T_min 0.6973
_exptl_absorpt_correction_type numerical
_exptl_absorpt_process_details NUMABS
_exptl_crystal_colour yellow
_exptl_crystal_density_diffrn 1.234
_exptl_crystal_density_method 'not measured'
_exptl_crystal_description block
_exptl_crystal_F_000 992
_exptl_crystal_size_max 0.22
_exptl_crystal_size_mid 0.20
_exptl_crystal_size_min 0.16
_refine_diff_density_max 0.593
_refine_diff_density_min -0.436
_refine_diff_density_rms 0.070
_refine_ls_extinction_method none
_refine_ls_goodness_of_fit_ref 0.964
_refine_ls_hydrogen_treatment constr
_refine_ls_matrix_type full
_refine_ls_number_parameters 280
_refine_ls_number_reflns 6624
_refine_ls_number_restraints 0
_refine_ls_restrained_S_all 0.964
_refine_ls_R_factor_all 0.0523
_refine_ls_R_factor_gt 0.0396
_refine_ls_shift/su_max 0.013
_refine_ls_shift/su_mean 0.000
_refine_ls_structure_factor_coef Fsqd
_refine_ls_weighting_details 'calc w=1/[\s^2^(Fo^2^)+(0.0468P)^2^+0.0000P] where P=(Fo^2^+2Fc^2^)/3'
_refine_ls_weighting_scheme calc
_refine_ls_wR_factor_gt 0.1037
_refine_ls_wR_factor_ref 0.1071
_reflns_number_gt 4428
_reflns_number_total 6624
_reflns_threshold_expression >2sigma(I)
_cod_data_source_file b801707g.txt
_cod_data_source_block compound4
_cod_depositor_comments
;
The following automatic conversions were performed:
'_symmetry_cell_setting' value 'Monoclinic' changed to 'monoclinic'
according to '/home/saulius/struct/CIF-dictionaries/cif_core.dic'
dictionary named 'cif_core.dic' version 2.4.1 from
2010-06-29.

'_exptl_absorpt_correction_type' value 'Numerical' changed to
'numerical' according to
'/home/saulius/struct/CIF-dictionaries/cif_core.dic' dictionary named
'cif_core.dic' version 2.4.1 from 2010-06-29.

Automatic conversion script
Id: cif_fix_enum 1527 2010-12-29 10:47:43Z saulius 
;
_cod_original_cell_volume 2495.5(7)
_cod_original_sg_symbol_H-M P21/n
_cod_database_code 7003969

loop_
_symmetry_equiv_pos_as_xyz
'x, y, z'
'-x+1/2, y+1/2, -z+1/2'
'-x, -y, -z'
'x-1/2, -y-1/2, z-1/2'

loop_
_atom_site_label
_atom_site_type_symbol
_atom_site_fract_x
_atom_site_fract_y
_atom_site_fract_z
_atom_site_U_iso_or_equiv
_atom_site_adp_type
_atom_site_occupancy
_atom_site_symmetry_multiplicity
_atom_site_calc_flag
_atom_site_refinement_flags
_atom_site_disorder_assembly
_atom_site_disorder_group
Sc1 Sc 0.89262(3) 0.21543(2) 0.82586(2) 0.01224(9) Uani 1 1 d . . .
N1 N 1.06331(13) 0.27318(9) 0.82355(9) 0.0149(3) Uani 1 1 d . . .
Si1 Si 1.10590(5) 0.37644(3) 0.80054(3) 0.01923(12) Uani 1 1 d . . .
Si2 Si 1.16587(5) 0.19231(3) 0.84016(3) 0.01734(12) Uani 1 1 d . . .
C1 C 0.63324(18) 0.33205(12) 0.73907(14) 0.0278(5) Uani 1 1 d . . .
H1A H 0.6697 0.3890 0.7372 0.042 Uiso 1 1 calc R . .
H1B H 0.6028 0.3208 0.8008 0.042 Uiso 1 1 calc R . .
H1C H 0.5650 0.3288 0.6946 0.042 Uiso 1 1 calc R . .
C2 C 0.72855(17) 0.26689(11) 0.71543(12) 0.0183(4) Uani 1 1 d . . .
C3 C 0.71303(16) 0.17734(11) 0.72062(11) 0.0166(4) Uani 1 1 d . . .
H3 H 0.6457 0.1484 0.7470 0.020 Uiso 1 1 calc R . .
C4 C 0.81606(16) 0.13875(11) 0.67930(11) 0.0147(3) Uani 1 1 d . . .
C5 C 0.84482(17) 0.05246(11) 0.65931(11) 0.0194(4) Uani 1 1 d . . .
H5 H 0.7913 0.0080 0.6774 0.023 Uiso 1 1 calc R . .
C6 C 0.95005(18) 0.03433(12) 0.61390(12) 0.0220(4) Uani 1 1 d . . .
H6 H 0.9685 -0.0231 0.5990 0.026 Uiso 1 1 calc R . .
C7 C 1.03257(18) 0.09976(12) 0.58845(12) 0.0214(4) Uani 1 1 d . . .
H7 H 1.1059 0.0850 0.5579 0.026 Uiso 1 1 calc R . .
C8 C 1.00904(17) 0.18376(11) 0.60691(11) 0.0186(4) Uani 1 1 d . . .
H8 H 1.0656 0.2267 0.5899 0.022 Uiso 1 1 calc R . .
C9 C 0.89876(17) 0.20532(11) 0.65181(11) 0.0154(4) Uani 1 1 d . . .
C10 C 0.84396(17) 0.28385(11) 0.67717(11) 0.0172(4) Uani 1 1 d . . .
H10 H 0.8793 0.3386 0.6696 0.021 Uiso 1 1 calc R . .
C11 C 0.97295(18) 0.32685(13) 1.03430(12) 0.0265(4) Uani 1 1 d . . .
H11A H 0.9840 0.3166 1.1003 0.040 Uiso 1 1 calc R . .
H11B H 0.9376 0.3835 1.0245 0.040 Uiso 1 1 calc R . .
H11C H 1.0526 0.3235 1.0042 0.040 Uiso 1 1 calc R . .
C12 C 0.88807(17) 0.26080(12) 0.99426(11) 0.0191(4) Uani 1 1 d . . .
C13 C 0.90952(17) 0.17284(12) 0.99136(11) 0.0187(4) Uani 1 1 d . . .
H13 H 0.9841 0.1452 1.0083 0.022 Uiso 1 1 calc R . .
C14 C 0.80055(16) 0.13177(11) 0.95878(11) 0.0161(4) Uani 1 1 d . . .
C15 C 0.76771(18) 0.04485(11) 0.94695(12) 0.0210(4) Uani 1 1 d . . .
H15 H 0.8274 0.0013 0.9546 0.025 Uiso 1 1 calc R . .
C16 C 0.64877(19) 0.02486(12) 0.92440(12) 0.0246(4) Uani 1 1 d . . .
H16 H 0.6261 -0.0332 0.9175 0.029 Uiso 1 1 calc R . .
C17 C 0.55926(18) 0.08863(13) 0.91117(12) 0.0239(4) Uani 1 1 d . . .
H17 H 0.4768 0.0727 0.8979 0.029 Uiso 1 1 calc R . .
C18 C 0.58893(17) 0.17334(12) 0.91717(12) 0.0201(4) Uani 1 1 d . . .
H18 H 0.5282 0.2157 0.9066 0.024 Uiso 1 1 calc R . .
C19 C 0.71114(17) 0.19668(11) 0.93934(11) 0.0167(4) Uani 1 1 d . . .
C20 C 0.77081(17) 0.27665(11) 0.95544(12) 0.0183(4) Uani 1 1 d . . .
H20 H 0.7372 0.3311 0.9422 0.022 Uiso 1 1 calc R . .
C21 C 0.97525(19) 0.45167(12) 0.82087(14) 0.0284(5) Uani 1 1 d . . .
H21A H 0.9040 0.4342 0.7836 0.043 Uiso 1 1 calc R . .
H21B H 0.9996 0.5095 0.8036 0.043 Uiso 1 1 calc R . .
H21C H 0.9540 0.4506 0.8860 0.043 Uiso 1 1 calc R . .
C22 C 1.2391(2) 0.41250(15) 0.87421(15) 0.0366(5) Uani 1 1 d . . .
H22A H 1.2177 0.4075 0.9391 0.055 Uiso 1 1 calc R . .
H22B H 1.2583 0.4720 0.8601 0.055 Uiso 1 1 calc R . .
H22C H 1.3107 0.3768 0.8618 0.055 Uiso 1 1 calc R . .
C23 C 1.15539(19) 0.39331(13) 0.67930(13) 0.0268(4) Uani 1 1 d . . .
H23A H 1.2247 0.3558 0.6662 0.040 Uiso 1 1 calc R . .
H23B H 1.1803 0.4527 0.6712 0.040 Uiso 1 1 calc R . .
H23C H 1.0870 0.3803 0.6372 0.040 Uiso 1 1 calc R . .
C24 C 1.07825(17) 0.08767(12) 0.82884(12) 0.0215(4) Uani 1 1 d . . .
H24A H 0.9904 0.0983 0.8361 0.032 Uiso 1 1 calc R . .
H24B H 1.1069 0.0480 0.8764 0.032 Uiso 1 1 calc R . .
H24C H 1.0924 0.0630 0.7681 0.032 Uiso 1 1 calc R . .
C25 C 1.24404(17) 0.19231(13) 0.95524(12) 0.0255(4) Uani 1 1 d . . .
H25A H 1.2961 0.2429 0.9611 0.038 Uiso 1 1 calc R . .
H25B H 1.2948 0.1411 0.9616 0.038 Uiso 1 1 calc R . .
H25C H 1.1823 0.1929 1.0034 0.038 Uiso 1 1 calc R . .
C26 C 1.29074(17) 0.18698(14) 0.75302(13) 0.0274(4) Uani 1 1 d . . .
H26A H 1.2541 0.1835 0.6913 0.041 Uiso 1 1 calc R . .
H26B H 1.3415 0.1365 0.7646 0.041 Uiso 1 1 calc R . .
H26C H 1.3418 0.2382 0.7577 0.041 Uiso 1 1 calc R . .

loop_
_atom_site_aniso_label
_atom_site_aniso_U_11
_atom_site_aniso_U_22
_atom_site_aniso_U_33
_atom_site_aniso_U_23
_atom_site_aniso_U_13
_atom_site_aniso_U_12
Sc1 0.01196(17) 0.01552(16) 0.00923(15) -0.00073(12) -0.00070(11) 0.00005(13)
N1 0.0125(7) 0.0207(8) 0.0116(7) -0.0006(6) -0.0002(5) -0.0017(6)
Si1 0.0168(3) 0.0216(3) 0.0192(2) -0.0008(2) -0.0008(2) -0.0051(2)
Si2 0.0125(3) 0.0267(3) 0.0128(2) 0.00068(19) -0.00076(18) 0.0027(2)
C1 0.0253(11) 0.0253(10) 0.0326(11) -0.0043(8) -0.0068(9) 0.0074(9)
C2 0.0197(10) 0.0196(9) 0.0153(8) -0.0024(7) -0.0069(7) 0.0037(7)
C3 0.0147(9) 0.0204(9) 0.0147(8) -0.0008(7) -0.0034(6) -0.0029(7)
C4 0.0164(9) 0.0171(8) 0.0105(7) -0.0003(6) -0.0028(6) -0.0028(7)
C5 0.0234(10) 0.0173(9) 0.0176(8) -0.0012(7) -0.0023(7) -0.0043(7)
C6 0.0282(11) 0.0184(9) 0.0193(9) -0.0043(7) -0.0004(8) 0.0026(8)
C7 0.0205(10) 0.0289(10) 0.0149(8) -0.0031(7) 0.0027(7) 0.0009(8)
C8 0.0214(10) 0.0237(9) 0.0109(8) 0.0027(7) 0.0001(7) -0.0045(8)
C9 0.0199(9) 0.0188(9) 0.0075(7) 0.0015(6) -0.0029(6) -0.0005(7)
C10 0.0227(10) 0.0142(8) 0.0145(8) 0.0024(6) -0.0068(7) -0.0017(7)
C11 0.0250(11) 0.0375(11) 0.0171(9) -0.0102(8) 0.0018(8) -0.0105(9)
C12 0.0177(10) 0.0293(10) 0.0102(8) -0.0050(7) 0.0035(7) -0.0050(8)
C13 0.0166(9) 0.0292(10) 0.0103(8) 0.0019(7) -0.0003(7) 0.0005(8)
C14 0.0161(9) 0.0219(9) 0.0103(7) -0.0001(7) 0.0029(6) -0.0013(7)
C15 0.0244(10) 0.0206(9) 0.0182(9) 0.0012(7) 0.0040(7) -0.0001(8)
C16 0.0308(12) 0.0223(10) 0.0207(9) -0.0022(8) 0.0024(8) -0.0088(8)
C17 0.0184(10) 0.0342(11) 0.0193(9) -0.0040(8) 0.0023(7) -0.0082(8)
C18 0.0138(9) 0.0274(10) 0.0192(9) -0.0038(7) 0.0018(7) 0.0004(8)
C19 0.0164(9) 0.0220(9) 0.0119(8) -0.0029(6) 0.0030(6) -0.0008(7)
C20 0.0175(9) 0.0204(9) 0.0170(8) -0.0040(7) 0.0034(7) -0.0011(7)
C21 0.0335(12) 0.0213(10) 0.0305(11) -0.0041(8) 0.0000(9) -0.0018(9)
C22 0.0309(13) 0.0410(13) 0.0376(12) -0.0001(10) -0.0065(10) -0.0152(10)
C23 0.0269(11) 0.0264(10) 0.0271(10) 0.0040(8) 0.0041(8) -0.0045(9)
C24 0.0226(10) 0.0242(10) 0.0177(9) 0.0013(7) -0.0005(7) 0.0076(8)
C25 0.0162(10) 0.0413(12) 0.0189(9) 0.0020(8) -0.0037(7) 0.0027(8)
C26 0.0163(10) 0.0450(12) 0.0210(9) 0.0020(9) 0.0029(7) 0.0069(9)

loop_
_atom_type_symbol
_atom_type_description
_atom_type_scat_dispersion_real
_atom_type_scat_dispersion_imag
_atom_type_scat_source
C C 0.0033 0.0016 'International Tables Vol C Tables 4.2.6.8 and 6.1.1.4'
H H 0.0000 0.0000 'International Tables Vol C Tables 4.2.6.8 and 6.1.1.4'
N N 0.0061 0.0033 'International Tables Vol C Tables 4.2.6.8 and 6.1.1.4'
Sc Sc 0.2519 0.3716 'International Tables Vol C Tables 4.2.6.8 and 6.1.1.4'
Si Si 0.0817 0.0704 'International Tables Vol C Tables 4.2.6.8 and 6.1.1.4'

loop_
_geom_angle_atom_site_label_1
_geom_angle_atom_site_label_2
_geom_angle_atom_site_label_3
_geom_angle
_geom_angle_site_symmetry_1
_geom_angle_site_symmetry_3
_geom_angle_publ_flag
N1 Sc1 C10 88.62(6) . . ?
N1 Sc1 C13 94.58(6) . . ?
C10 Sc1 C13 166.43(6) . . ?
N1 Sc1 C20 109.24(6) . . ?
C10 Sc1 C20 112.54(6) . . ?
C13 Sc1 C20 53.99(6) . . ?
N1 Sc1 C2 118.56(6) . . ?
C10 Sc1 C2 32.80(6) . . ?
C13 Sc1 C2 137.79(6) . . ?
C20 Sc1 C2 88.79(6) . . ?
N1 Sc1 C3 141.07(6) . . ?
C10 Sc1 C3 54.52(6) . . ?
C13 Sc1 C3 124.23(6) . . ?
C20 Sc1 C3 97.60(6) . . ?
C2 Sc1 C3 32.57(5) . . ?
N1 Sc1 C9 88.49(6) . . ?
C10 Sc1 C9 32.93(5) . . ?
C13 Sc1 C9 160.06(6) . . ?
C20 Sc1 C9 142.61(6) . . ?
C2 Sc1 C9 54.04(6) . . ?
C3 Sc1 C9 54.20(6) . . ?
N1 Sc1 C12 85.65(6) . . ?
C10 Sc1 C12 135.54(6) . . ?
C13 Sc1 C12 32.15(6) . . ?
C20 Sc1 C12 32.31(6) . . ?
C2 Sc1 C12 119.95(6) . . ?
C3 Sc1 C12 128.24(6) . . ?
C9 Sc1 C12 167.38(6) . . ?
N1 Sc1 C14 126.91(6) . . ?
C10 Sc1 C14 143.75(6) . . ?
C13 Sc1 C14 32.70(5) . . ?
C20 Sc1 C14 53.89(6) . . ?
C2 Sc1 C14 111.42(6) . . ?
C3 Sc1 C14 91.61(6) . . ?
C9 Sc1 C14 137.69(6) . . ?
C12 Sc1 C14 53.35(6) . . ?
N1 Sc1 C4 118.07(5) . . ?
C10 Sc1 C4 54.16(6) . . ?
C13 Sc1 C4 133.61(6) . . ?
C20 Sc1 C4 129.20(6) . . ?
C2 Sc1 C4 53.42(5) . . ?
C3 Sc1 C4 32.17(5) . . ?
C9 Sc1 C4 32.69(5) . . ?
C12 Sc1 C4 156.07(6) . . ?
C14 Sc1 C4 105.13(6) . . ?
N1 Sc1 C19 138.47(6) . . ?
C10 Sc1 C19 116.72(6) . . ?
C13 Sc1 C19 53.61(6) . . ?
C20 Sc1 C19 32.36(5) . . ?
C2 Sc1 C19 84.45(6) . . ?
C3 Sc1 C19 76.79(6) . . ?
C9 Sc1 C19 130.96(6) . . ?
C12 Sc1 C19 53.01(6) . . ?
C14 Sc1 C19 32.21(5) . . ?
C4 Sc1 C19 103.45(6) . . ?
N1 Sc1 Si2 33.29(4) . . ?
C10 Sc1 Si2 108.23(5) . . ?
C13 Sc1 Si2 80.96(4) . . ?
C20 Sc1 Si2 121.89(4) . . ?
C2 Sc1 Si2 140.89(5) . . ?
C3 Sc1 Si2 140.13(4) . . ?
C9 Sc1 Si2 91.16(4) . . ?
C12 Sc1 Si2 90.06(4) . . ?
C14 Sc1 Si2 106.59(4) . . ?
C4 Sc1 Si2 107.98(4) . . ?
C19 Sc1 Si2 134.55(4) . . ?
Si2 N1 Si1 123.43(9) . . ?
Si2 N1 Sc1 104.97(7) . . ?
Si1 N1 Sc1 131.37(8) . . ?
N1 Si1 C23 113.53(8) . . ?
N1 Si1 C21 110.79(8) . . ?
C23 Si1 C21 106.85(9) . . ?
N1 Si1 C22 112.40(9) . . ?
C23 Si1 C22 105.34(10) . . ?
C21 Si1 C22 107.54(10) . . ?
N1 Si2 C25 114.57(8) . . ?
N1 Si2 C26 114.67(8) . . ?
C25 Si2 C26 106.34(9) . . ?
N1 Si2 C24 107.65(8) . . ?
C25 Si2 C24 107.36(9) . . ?
C26 Si2 C24 105.69(9) . . ?
N1 Si2 Sc1 41.74(5) . . ?
C25 Si2 Sc1 120.00(6) . . ?
C26 Si2 Sc1 133.38(6) . . ?
C24 Si2 Sc1 66.64(6) . . ?
C10 C2 C3 108.45(15) . . ?
C10 C2 C1 125.91(17) . . ?
C3 C2 C1 125.44(17) . . ?
C10 C2 Sc1 71.59(10) . . ?
C3 C2 Sc1 74.45(10) . . ?
C1 C2 Sc1 123.97(12) . . ?
C4 C3 C2 107.78(15) . . ?
C4 C3 Sc1 75.46(10) . . ?
C2 C3 Sc1 72.97(10) . . ?
C3 C4 C5 132.27(16) . . ?
C3 C4 C9 108.09(15) . . ?
C5 C4 C9 119.59(16) . . ?
C3 C4 Sc1 72.38(9) . . ?
C5 C4 Sc1 123.03(11) . . ?
C9 C4 Sc1 72.27(9) . . ?
C6 C5 C4 119.22(17) . . ?
C5 C6 C7 121.14(17) . . ?
C8 C7 C6 121.63(18) . . ?
C7 C8 C9 118.85(17) . . ?
C8 C9 C10 133.58(17) . . ?
C8 C9 C4 119.54(16) . . ?
C10 C9 C4 106.87(16) . . ?
C8 C9 Sc1 120.69(11) . . ?
C10 C9 Sc1 70.67(9) . . ?
C4 C9 Sc1 75.05(9) . . ?
C2 C10 C9 108.65(16) . . ?
C2 C10 Sc1 75.62(10) . . ?
C9 C10 Sc1 76.40(9) . . ?
C13 C12 C20 108.19(16) . . ?
C13 C12 C11 126.18(18) . . ?
C20 C12 C11 125.60(18) . . ?
C13 C12 Sc1 71.98(9) . . ?
C20 C12 Sc1 72.28(10) . . ?
C11 C12 Sc1 122.98(12) . . ?
C12 C13 C14 108.50(16) . . ?
C12 C13 Sc1 75.88(10) . . ?
C14 C13 Sc1 75.65(10) . . ?
C15 C14 C13 132.97(17) . . ?
C15 C14 C19 119.31(17) . . ?
C13 C14 C19 107.68(16) . . ?
C15 C14 Sc1 120.19(11) . . ?
C13 C14 Sc1 71.65(9) . . ?
C19 C14 Sc1 76.05(10) . . ?
C16 C15 C14 119.02(18) . . ?
C15 C16 C17 121.38(18) . . ?
C18 C17 C16 121.24(18) . . ?
C17 C18 C19 119.10(17) . . ?
C18 C19 C20 133.51(17) . . ?
C18 C19 C14 119.67(16) . . ?
C20 C19 C14 106.59(16) . . ?
C18 C19 Sc1 127.17(12) . . ?
C20 C19 Sc1 70.04(10) . . ?
C14 C19 Sc1 71.75(10) . . ?
C12 C20 C19 108.48(16) . . ?
C12 C20 Sc1 75.41(10) . . ?
C19 C20 Sc1 77.61(10) . . ?

loop_
_geom_bond_atom_site_label_1
_geom_bond_atom_site_label_2
_geom_bond_distance
_geom_bond_site_symmetry_2
_geom_bond_publ_flag
Sc1 N1 2.0711(15) . ?
Sc1 C10 2.4689(17) . ?
Sc1 C13 2.5066(17) . ?
Sc1 C20 2.5161(18) . ?
Sc1 C2 2.5206(17) . ?
Sc1 C3 2.5397(17) . ?
Sc1 C9 2.5429(16) . ?
Sc1 C12 2.5562(17) . ?
Sc1 C14 2.5585(17) . ?
Sc1 C4 2.5794(16) . ?
Sc1 C19 2.6146(18) . ?
Sc1 Si2 3.0052(7) . ?
Sc1 C24 2.850(2) . ?
N1 Si2 1.7072(15) . ?
N1 Si1 1.7220(15) . ?
Si1 C23 1.8738(19) . ?
Si1 C21 1.878(2) . ?
Si1 C22 1.880(2) . ?
Si2 C25 1.8691(18) . ?
Si2 C26 1.8777(19) . ?
Si2 C24 1.907(2) . ?
C1 C2 1.502(2) . ?
C2 C10 1.409(3) . ?
C2 C3 1.419(2) . ?
C3 C4 1.419(2) . ?
C4 C5 1.423(2) . ?
C4 C9 1.442(2) . ?
C5 C6 1.363(3) . ?
C6 C7 1.419(3) . ?
C7 C8 1.372(2) . ?
C8 C9 1.419(3) . ?
C9 C10 1.422(2) . ?
C11 C12 1.502(2) . ?
C12 C13 1.402(3) . ?
C12 C20 1.412(2) . ?
C13 C14 1.427(2) . ?
C14 C15 1.422(2) . ?
C14 C19 1.436(2) . ?
C15 C16 1.369(3) . ?
C16 C17 1.410(3) . ?
C17 C18 1.372(3) . ?
C18 C19 1.414(2) . ?
C19 C20 1.433(2) . ?
